data_2243124
loop_
_publ_author_name
'Tber, Zahira'
'Kansiz, Sevgi'
'El Hafi, Mohamed'
'Loubidi, Mohamed'
'Jouha, Jabrane'
'Dege, Necmi'
'Essassi, El Mokhtar'
'Mague, Joel T.'

_publ_section_title
;
 Crystal structure and Hirshfeld surface analysis of
 <i>N</i>-(<i>tert</i>-butyl)-2-(phenylethynyl)imidazo[1,2-<i>a</i>]pyridin-3-amine
;
_journal_coeditor_code SU5507
_journal_issue 10
_journal_name_full 'Acta Crystallographica Section E'
_journal_page_first 1564
_journal_page_last 1567
_journal_paper_doi 10.1107/S2056989019012751
_journal_volume 75
_journal_year 2019
_chemical_absolute_configuration unk
_chemical_formula_iupac 'C19 H19 N3'
_chemical_formula_moiety 'C19 H19 N3'
_chemical_formula_sum 'C19 H19 N3'
_chemical_formula_weight 289.37
_chemical_name_systematic
;
<i>N</i>-(<i>tert</i>-butyl)-2-(phenylethynyl)imidazo[1,2-<i>a</i>]pyridin-3-\
amine
;
_space_group_crystal_system orthorhombic
_space_group_IT_number 29
_space_group_name_Hall 'P 2c -2ac'
_space_group_name_H-M_alt 'P c a 21'
_symmetry_space_group_name_Hall 'P 2c -2ac'
_symmetry_space_group_name_H-M 'P c a 21'
_atom_sites_solution_hydrogens mixed
_atom_sites_solution_primary direct
_atom_sites_solution_secondary difmap
_audit_creation_method SHELXL-2018/1
_cell_angle_alpha 90
_cell_angle_beta 90
_cell_angle_gamma 90
_cell_formula_units_Z 4
_cell_length_a 9.3492(2)
_cell_length_b 16.3716(3)
_cell_length_c 10.8030(2)
_cell_measurement_reflns_used 9967
_cell_measurement_temperature 298(2)
_cell_measurement_theta_max 72.385
_cell_measurement_theta_min 2.699
_cell_volume 1653.52(6)
_computing_cell_refinement
;
<i>SAINT</i> (Bruker, 2016)
;
_computing_data_collection
;
<i>APEX3</i> (Bruker, 2016)
;
_computing_data_reduction
;
<i>SAINT</i> (Bruker, 2016)
;
_computing_molecular_graphics
;
<i>Mercury</i> (Macrae, <i>et al.</i>, 2008)
;
_computing_publication_material
;
<i>SHELXL2018/1</i> (Sheldrick, 2015<i>b</i>), PLATON (Spek,
2009)
and publCIF (Westrip, 2010)
;
_computing_structure_refinement
;
<i>SHELXL2018/1</i> (Sheldrick, 2015<i>b</i>)
;
_computing_structure_solution
;
<i>SHELXT</i> (Sheldrick, 2015<i>a</i>)
;
_diffrn_ambient_temperature 298(2)
_diffrn_measured_fraction_theta_full 0.997
_diffrn_measured_fraction_theta_max 0.997
_diffrn_measurement_device_type 'Bruker D8 VENTURE PHOTON 100 CMOS'
_diffrn_measurement_method '\w scans'
_diffrn_radiation_monochromator mirror
_diffrn_radiation_type CuK\a
_diffrn_radiation_wavelength 1.54178
_diffrn_reflns_av_R_equivalents 0.0335
_diffrn_reflns_av_unetI/netI 0.0273
_diffrn_reflns_limit_h_max 10
_diffrn_reflns_limit_h_min -11
_diffrn_reflns_limit_k_max 20
_diffrn_reflns_limit_k_min -18
_diffrn_reflns_limit_l_max 13
_diffrn_reflns_limit_l_min -11
_diffrn_reflns_number 12219
_diffrn_reflns_theta_full 72.400
_diffrn_reflns_theta_max 72.414
_diffrn_reflns_theta_min 2.699
_diffrn_source 'INCOATEC I\mS micro-focus source'
_exptl_absorpt_coefficient_mu 0.542
_exptl_absorpt_correction_T_max 0.96
_exptl_absorpt_correction_T_min 0.86
_exptl_absorpt_correction_type multi-scan
_exptl_absorpt_process_details
;
(<i>SADABS</i>; Krause <i>et al.</i>, 2015)
;
_exptl_crystal_colour colourless
_exptl_crystal_density_diffrn 1.162
_exptl_crystal_density_method 'not measured'
_exptl_crystal_description plate
_exptl_crystal_F_000 616
_exptl_crystal_size_max 0.278
_exptl_crystal_size_mid 0.177
_exptl_crystal_size_min 0.073
_refine_diff_density_max 0.123
_refine_diff_density_min -0.111
_refine_ls_extinction_coef 0.0082(9)
_refine_ls_extinction_expression Fc^*^=kFc[1+0.001xFc^2^\l^3^/sin(2\q)]^-1/4^
_refine_ls_extinction_method
;
(<i>SHELXL-2018/1</i>; Sheldrick, 2015<i>b</i>)
;
_refine_ls_goodness_of_fit_ref 1.050
_refine_ls_hydrogen_treatment constr
_refine_ls_matrix_type full
_refine_ls_number_parameters 204
_refine_ls_number_reflns 2789
_refine_ls_number_restraints 1
_refine_ls_restrained_S_all 1.050
_refine_ls_R_factor_all 0.0372
_refine_ls_R_factor_gt 0.0345
_refine_ls_shift/su_max 0.000
_refine_ls_shift/su_mean 0.000
_refine_ls_structure_factor_coef Fsqd
_refine_ls_weighting_details 'w=1/[\s^2^(Fo^2^)+(0.0557P)^2^+0.0961P] where P=(Fo^2^+2Fc^2^)/3'
_refine_ls_weighting_scheme calc
_refine_ls_wR_factor_gt 0.0906
_refine_ls_wR_factor_ref 0.0935
_reflns_number_gt 2610
_reflns_number_total 2789
_reflns_threshold_expression 'I > 2\s(I)'
_cod_data_source_file su5507sup1.cif
_cod_data_source_block I
_cod_database_code 2243124
_shelx_space_group_comment
;
The symmetry employed for this shelxl refinement is uniquely defined
by the following loop, which should always be used as a source of
symmetry information in preference to the above space-group names.
They are only intended as comments.
;
_shelx_estimated_absorpt_t_min 0.864
_shelx_estimated_absorpt_t_max 0.962

loop_
_space_group_symop_operation_xyz
'x, y, z'
'-x, -y, z+1/2'
'x+1/2, -y, z'
'-x+1/2, y, z+1/2'

loop_
_atom_site_type_symbol
_atom_site_label
_atom_site_fract_x
_atom_site_fract_y
_atom_site_fract_z
_atom_site_U_iso_or_equiv
_atom_site_adp_type
_atom_site_calc_flag
_atom_site_occupancy
N N1 0.20226(17) 0.18945(10) 0.67968(18) 0.0554(4) Uani d 1
N N2 0.02701(15) 0.12386(9) 0.57937(16) 0.0468(4) Uani d 1
N N3 0.04415(16) 0.17555(10) 0.37051(16) 0.0502(4) Uani d 1
H H3A 0.116767 0.178516 0.317433 0.060 Uiso d 1
C C1 -0.0790(2) 0.06627(13) 0.5650(3) 0.0660(6) Uani d 1
H H1 -0.121888 0.057890 0.488345 0.079 Uiso calc 1
C C2 -0.1189(3) 0.02246(16) 0.6643(4) 0.0865(9) Uani d 1
H H2 -0.188532 -0.017726 0.655677 0.104 Uiso calc 1
C C3 -0.0571(3) 0.03642(18) 0.7815(3) 0.0880(9) Uani d 1
H H3 -0.089464 0.007113 0.849685 0.106 Uiso calc 1
C C4 0.0493(3) 0.09212(17) 0.7959(3) 0.0750(7) Uani d 1
H H4 0.090129 0.101102 0.873222 0.090 Uiso calc 1
C C5 0.0964(2) 0.13603(12) 0.6914(2) 0.0516(4) Uani d 1
C C6 0.19772(17) 0.21348(11) 0.55737(18) 0.0451(4) Uani d 1
C C7 0.08982(17) 0.17490(10) 0.49231(18) 0.0428(4) Uani d 1
C C8 0.29559(19) 0.27114(12) 0.5063(2) 0.0519(4) Uani d 1
C C9 0.3769(2) 0.31813(12) 0.4592(2) 0.0544(5) Uani d 1
C C10 0.47560(19) 0.37266(12) 0.4002(2) 0.0523(5) Uani d 1
C C11 0.4920(3) 0.37126(14) 0.2731(3) 0.0645(6) Uani d 1
H H11 0.437975 0.335322 0.225549 0.077 Uiso calc 1
C C12 0.5885(3) 0.42310(16) 0.2164(3) 0.0807(8) Uani d 1
H H12 0.599034 0.421939 0.130835 0.097 Uiso calc 1
C C13 0.6684(3) 0.47609(16) 0.2855(4) 0.0835(9) Uani d 1
H H13 0.733481 0.510687 0.246809 0.100 Uiso calc 1
C C14 0.6530(3) 0.47829(15) 0.4107(4) 0.0828(8) Uani d 1
H H14 0.707257 0.514665 0.457238 0.099 Uiso calc 1
C C15 0.5569(2) 0.42660(13) 0.4694(3) 0.0660(6) Uani d 1
H H15 0.547037 0.428209 0.555024 0.079 Uiso calc 1
C C16 -0.0652(2) 0.23805(15) 0.3328(2) 0.0611(5) Uani d 1
C C17 -0.1897(3) 0.2367(2) 0.4234(3) 0.0999(11) Uani d 1
H H17A -0.154972 0.247021 0.505559 0.150 Uiso calc 1
H H17B -0.235099 0.184099 0.420959 0.150 Uiso calc 1
H H17C -0.257708 0.278058 0.400960 0.150 Uiso calc 1
C C18 -0.1144(4) 0.2142(3) 0.2049(3) 0.1049(11) Uani d 1
H H18A -0.160262 0.161741 0.208243 0.157 Uiso calc 1
H H18B -0.033439 0.211409 0.150395 0.157 Uiso calc 1
H H18C -0.180883 0.254133 0.174553 0.157 Uiso calc 1
C C19 0.0016(3) 0.32261(16) 0.3294(3) 0.0822(8) Uani d 1
H H19A 0.032518 0.337470 0.411127 0.123 Uiso calc 1
H H19B -0.067847 0.361435 0.300697 0.123 Uiso calc 1
H H19C 0.082190 0.322349 0.274433 0.123 Uiso calc 1

loop_
_atom_site_aniso_label
_atom_site_aniso_U_11
_atom_site_aniso_U_22
_atom_site_aniso_U_33
_atom_site_aniso_U_12
_atom_site_aniso_U_13
_atom_site_aniso_U_23
N1 0.0528(9) 0.0651(10) 0.0483(9) -0.0013(7) -0.0038(7) 0.0078(8)
N2 0.0442(7) 0.0412(7) 0.0549(10) -0.0007(6) 0.0074(6) 0.0037(7)
N3 0.0454(8) 0.0635(9) 0.0418(9) -0.0071(7) 0.0053(6) -0.0064(7)
C1 0.0603(11) 0.0552(11) 0.0826(18) -0.0148(9) 0.0118(11) -0.0021(11)
C2 0.0792(16) 0.0627(14) 0.118(3) -0.0184(12) 0.0232(16) 0.0196(16)
C3 0.0804(16) 0.0857(18) 0.098(2) 0.0008(13) 0.0196(16) 0.0453(17)
C4 0.0718(14) 0.0842(16) 0.0690(17) 0.0079(12) 0.0108(12) 0.0342(13)
C5 0.0512(9) 0.0544(10) 0.0493(11) 0.0076(8) 0.0024(8) 0.0110(9)
C6 0.0438(8) 0.0480(8) 0.0435(10) -0.0012(7) -0.0002(7) 0.0028(8)
C7 0.0409(8) 0.0443(8) 0.0433(10) -0.0013(7) 0.0053(7) 0.0016(7)
C8 0.0472(9) 0.0575(10) 0.0509(11) -0.0078(8) -0.0058(8) 0.0028(9)
C9 0.0471(9) 0.0565(10) 0.0596(12) -0.0067(8) -0.0050(9) 0.0053(9)
C10 0.0427(9) 0.0475(9) 0.0668(14) -0.0015(7) -0.0020(8) 0.0078(9)
C11 0.0659(12) 0.0624(12) 0.0653(15) -0.0104(10) -0.0010(11) 0.0067(11)
C12 0.0838(16) 0.0754(15) 0.083(2) -0.0081(14) 0.0188(14) 0.0157(14)
C13 0.0701(14) 0.0645(14) 0.116(3) -0.0156(11) 0.0163(15) 0.0214(15)
C14 0.0692(15) 0.0616(13) 0.118(3) -0.0214(11) -0.0035(16) 0.0017(15)
C15 0.0618(12) 0.0595(11) 0.0767(16) -0.0109(10) -0.0044(11) 0.0020(12)
C16 0.0461(9) 0.0900(14) 0.0471(11) -0.0011(10) -0.0041(8) 0.0094(11)
C17 0.0589(13) 0.153(3) 0.088(2) 0.0322(16) 0.0195(12) 0.039(2)
C18 0.0932(19) 0.163(3) 0.0583(16) -0.032(2) -0.0257(15) 0.013(2)
C19 0.0817(15) 0.0769(15) 0.088(2) 0.0111(13) -0.0097(15) 0.0147(16)

loop_
_atom_type_symbol
_atom_type_description
_atom_type_scat_dispersion_real
_atom_type_scat_dispersion_imag
_atom_type_scat_source
C C 0.0181 0.0091 'International Tables Vol C Tables 4.2.6.8 and 6.1.1.4'
H H 0.0000 0.0000 'International Tables Vol C Tables 4.2.6.8 and 6.1.1.4'
N N 0.0311 0.0180 'International Tables Vol C Tables 4.2.6.8 and 6.1.1.4'

loop_
_geom_angle_atom_site_label_1
_geom_angle_atom_site_label_2
_geom_angle_atom_site_label_3
_geom_angle
C5 N1 C6 104.87(17)
C1 N2 C5 122.23(19)
C1 N2 C7 129.8(2)
C5 N2 C7 107.87(15)
C7 N3 C16 118.26(16)
C7 N3 H3A 112.2
C16 N3 H3A 107.9
C2 C1 N2 118.4(3)
C2 C1 H1 120.8
N2 C1 H1 120.8
C1 C2 C3 121.1(2)
C1 C2 H2 119.5
C3 C2 H2 119.5
C4 C3 C2 120.8(2)
C4 C3 H3 119.6
C2 C3 H3 119.6
C3 C4 C5 118.6(3)
C3 C4 H4 120.7
C5 C4 H4 120.7
N1 C5 N2 111.09(18)
N1 C5 C4 130.3(2)
N2 C5 C4 118.65(19)
N1 C6 C7 112.28(16)
N1 C6 C8 122.66(17)
C7 C6 C8 125.06(17)
C6 C7 N3 134.86(17)
C6 C7 N2 103.85(16)
N3 C7 N2 121.22(16)
C9 C8 C6 177.5(2)
C8 C9 C10 178.3(2)
C11 C10 C15 119.1(2)
C11 C10 C9 120.2(2)
C15 C10 C9 120.7(2)
C12 C11 C10 120.2(3)
C12 C11 H11 119.9
C10 C11 H11 119.9
C13 C12 C11 120.4(3)
C13 C12 H12 119.8
C11 C12 H12 119.8
C14 C13 C12 120.1(2)
C14 C13 H13 120.0
C12 C13 H13 120.0
C13 C14 C15 120.4(3)
C13 C14 H14 119.8
C15 C14 H14 119.8
C10 C15 C14 119.8(3)
C10 C15 H15 120.1
C14 C15 H15 120.1
N3 C16 C18 106.2(2)
N3 C16 C19 110.32(16)
C18 C16 C19 109.9(2)
N3 C16 C17 109.6(2)
C18 C16 C17 110.6(2)
C19 C16 C17 110.1(3)
C16 C17 H17A 109.5
C16 C17 H17B 109.5
H17A C17 H17B 109.5
C16 C17 H17C 109.5
H17A C17 H17C 109.5
H17B C17 H17C 109.5
C16 C18 H18A 109.5
C16 C18 H18B 109.5
H18A C18 H18B 109.5
C16 C18 H18C 109.5
H18A C18 H18C 109.5
H18B C18 H18C 109.5
C16 C19 H19A 109.5
C16 C19 H19B 109.5
H19A C19 H19B 109.5
C16 C19 H19C 109.5
H19A C19 H19C 109.5
H19B C19 H19C 109.5

loop_
_geom_bond_atom_site_label_1
_geom_bond_atom_site_label_2
_geom_bond_distance
N1 C5 1.327(3)
N1 C6 1.379(3)
N2 C1 1.377(2)
N2 C5 1.388(3)
N2 C7 1.388(2)
N3 C7 1.383(3)
N3 C16 1.503(3)
N3 H3A 0.8900
C1 C2 1.344(4)
C1 H1 0.9300
C2 C3 1.410(5)
C2 H2 0.9300
C3 C4 1.358(4)
C3 H3 0.9300
C4 C5 1.409(3)
C4 H4 0.9300
C6 C7 1.382(2)
C6 C8 1.426(2)
C8 C9 1.195(3)
C9 C10 1.434(3)
C10 C11 1.382(3)
C10 C15 1.384(3)
C11 C12 1.381(3)
C11 H11 0.9300
C12 C13 1.367(4)
C12 H12 0.9300
C13 C14 1.361(5)
C13 H13 0.9300
C14 C15 1.388(3)
C14 H14 0.9300
C15 H15 0.9300
C16 C18 1.508(4)
C16 C19 1.519(4)
C16 C17 1.522(3)
C17 H17A 0.9600
C17 H17B 0.9600
C17 H17C 0.9600
C18 H18A 0.9600
C18 H18B 0.9600
C18 H18C 0.9600
C19 H19A 0.9600
C19 H19B 0.9600
C19 H19C 0.9600

loop_
_geom_hbond_atom_site_label_D
_geom_hbond_atom_site_label_H
_geom_hbond_atom_site_label_A
_geom_hbond_site_symmetry_A
_geom_hbond_distance_DH
_geom_hbond_distance_HA
_geom_hbond_distance_DA
_geom_hbond_angle_DHA
_geom_hbond_publ_flag
N3 H3A N1 4_554 0.89 2.26 3.150(2) 178 yes
C2 H2 Cg4 3_455 0.93 2.98 3.890(3) 167 yes
C17 H17C Cg3 1_455 0.96 2.95 3.896(3) 170 yes

loop_
_geom_torsion_atom_site_label_1
_geom_torsion_atom_site_label_2
_geom_torsion_atom_site_label_3
_geom_torsion_atom_site_label_4
_geom_torsion
C5 N2 C1 C2 2.1(3)
C7 N2 C1 C2 178.0(2)
N2 C1 C2 C3 1.8(4)
C1 C2 C3 C4 -2.9(5)
C2 C3 C4 C5 0.2(4)
C6 N1 C5 N2 1.5(2)
C6 N1 C5 C4 -179.3(2)
C1 N2 C5 N1 174.53(18)
C7 N2 C5 N1 -2.2(2)
C1 N2 C5 C4 -4.8(3)
C7 N2 C5 C4 178.52(18)
C3 C4 C5 N1 -175.7(2)
C3 C4 C5 N2 3.5(3)
C5 N1 C6 C7 -0.4(2)
C5 N1 C6 C8 -179.81(17)
N1 C6 C7 N3 -177.7(2)
C8 C6 C7 N3 1.7(3)
N1 C6 C7 N2 -0.9(2)
C8 C6 C7 N2 178.52(17)
C16 N3 C7 C6 -89.0(2)
C16 N3 C7 N2 94.6(2)
C1 N2 C7 C6 -174.58(19)
C5 N2 C7 C6 1.78(19)
C1 N2 C7 N3 2.8(3)
C5 N2 C7 N3 179.13(16)
C15 C10 C11 C12 0.1(4)
C9 C10 C11 C12 -179.2(2)
C10 C11 C12 C13 0.0(4)
C11 C12 C13 C14 -0.3(4)
C12 C13 C14 C15 0.4(4)
C11 C10 C15 C14 0.1(3)
C9 C10 C15 C14 179.3(2)
C13 C14 C15 C10 -0.3(4)
C7 N3 C16 C18 -169.4(2)
C7 N3 C16 C19 71.5(2)
C7 N3 C16 C17 -49.8(3)

_cod_database_fobs_code 2243124
